data_7058676
loop_
_publ_author_name
'Ahamad, M. Naqi'
'Kumar, Manjeet'
'Ansari, Azaj'
'I., Mantasha'
'Ahmad, Musheer'
'Shahid, M.'

_publ_section_title
;
 Synthesis, characterization, theoretical studies and catecholase like
 activities of [MO6] type complexes
;
_journal_issue 35
_journal_name_full 'New Journal of Chemistry'
_journal_page_first 14074
_journal_paper_doi 10.1039/C9NJ03729B
_journal_volume 43
_journal_year 2019
_chemical_formula_moiety 'C16 H18 Co O8'
_chemical_formula_sum 'C16 H18 Co O8'
_chemical_formula_weight 397.25
_space_group_crystal_system monoclinic
_space_group_IT_number 15
_space_group_name_Hall '-C 2yc'
_space_group_name_H-M_alt 'C 1 2/c 1'
_symmetry_Int_Tables_number 15
_symmetry_space_group_name_Hall '-C 2yc'
_symmetry_space_group_name_H-M 'C 1 2/c 1'
_atom_sites_solution_primary direct
_audit_creation_date 2018-06-11
_audit_creation_method
;
Olex2 1.2
(compiled 2018.05.29 svn.r3508 for OlexSys, GUI svn.r5506)
;
_audit_update_record
;
2019-06-18 deposited with the CCDC.    2019-07-29 downloaded from the CCDC.
;
_cell_angle_alpha 90
_cell_angle_beta 107.559(3)
_cell_angle_gamma 90
_cell_formula_units_Z 4
_cell_length_a 22.2113(16)
_cell_length_b 10.2422(7)
_cell_length_c 7.8528(5)
_cell_measurement_reflns_used 7033
_cell_volume 1703.2(2)
_computing_cell_refinement 'SAINT V8.38A (?, 2016)'
_computing_data_reduction 'SAINT V8.38A (?, 2016)'
_computing_molecular_graphics 'Olex2 (Dolomanov et al., 2009)'
_computing_publication_material 'Olex2 (Dolomanov et al., 2009)'
_computing_structure_refinement 'olex2.refine (Bourhis et al., 2015)'
_computing_structure_solution 'SIR97 (Burla et al.,  2007)'
_diffrn_measured_fraction_theta_full 0.9967
_diffrn_measured_fraction_theta_max 0.9967
_diffrn_measurement_device_type 'Bruker APEX-II CCD'
_diffrn_measurement_method '\f and \w scans'
_diffrn_radiation_type 'Mo K\a'
_diffrn_radiation_wavelength 0.71073
_diffrn_reflns_av_R_equivalents 0.0569
_diffrn_reflns_av_unetI/netI 0.0357
_diffrn_reflns_limit_h_max 29
_diffrn_reflns_limit_h_min -29
_diffrn_reflns_limit_k_max 13
_diffrn_reflns_limit_k_min -13
_diffrn_reflns_limit_l_max 10
_diffrn_reflns_limit_l_min -10
_diffrn_reflns_number 13078
_diffrn_reflns_theta_full 25.0446
_diffrn_reflns_theta_max 25.04
_diffrn_reflns_theta_min 3.51
_diffrn_standards_number 0
_exptl_absorpt_coefficient_mu 1.049
_exptl_absorpt_correction_T_max 0.7457
_exptl_absorpt_correction_T_min 0.5960
_exptl_absorpt_correction_type multi-scan
_exptl_absorpt_process_details
;
SADABS-2016/2 (Bruker,2016/2) was used for absorption correction.
wR2(int) was 0.1322 before and 0.0620 after correction.
The Ratio of minimum to maximum transmission is 0.7992.
The \l/2 correction factor is Not present.
;
_exptl_crystal_density_diffrn 1.5491
_exptl_crystal_F_000 821.9114
_refine_diff_density_max 0.3718
_refine_diff_density_min -0.3650
_refine_diff_density_rms 0.0739
_refine_ls_d_res_high 0.8395
_refine_ls_d_res_low 5.8122
_refine_ls_goodness_of_fit_ref 1.0528
_refine_ls_hydrogen_treatment constr
_refine_ls_matrix_type full
_refine_ls_number_constraints 15
_refine_ls_number_parameters 116
_refine_ls_number_reflns 1507
_refine_ls_number_restraints 0
_refine_ls_restrained_S_all 1.0528
_refine_ls_R_factor_all 0.0323
_refine_ls_R_factor_gt 0.0294
_refine_ls_shift/su_max 0.0014
_refine_ls_shift/su_mean 0.0000
_refine_ls_structure_factor_coef Fsqd
_refine_ls_weighting_details 'w=1/[\s^2^(Fo^2^)+(0.0171P)^2^+5.3937P] where P=(Fo^2^+2Fc^2^)/3'
_refine_ls_weighting_scheme calc
_refine_ls_wR_factor_gt 0.0666
_refine_ls_wR_factor_ref 0.0678
_reflns_Friedel_coverage 0.0
_reflns_limit_h_max 25
_reflns_limit_h_min -26
_reflns_limit_k_max 12
_reflns_limit_k_min 0
_reflns_limit_l_max 9
_reflns_limit_l_min 0
_reflns_number_gt 1414
_reflns_number_total 1507
_reflns_threshold_expression I>=2u(I)
_cod_data_source_file c9nj03729b2.cif
_cod_data_source_block mn222
_cod_depositor_comments 'Adding full bibliography for 7058676--7058677.cif.'
_cod_database_code 7058676
_olex2_refinement_description
;
1. Fixed Uiso
 At 1.2 times of:
  All C(H) groups
 At 1.5 times of:
  All C(H,H,H) groups, All O(H,H) groups
2.a Rotating group:
 O4(H4a,H4b)
2.b Aromatic/amide H refined with riding coordinates:
 C6(H6), C3(H3), C2(H2), C5(H5)
2.c Idealised Me refined as rotating group:
 C8(H8a,H8b,H8c)
;
_olex2_submission_special_instructions 'No special instructions were received'

loop_
_space_group_symop_id
_space_group_symop_operation_xyz
1 x,y,z
2 -x,y,-z+1/2
3 -x,-y,-z
4 x,-y,z-1/2
5 x+1/2,y+1/2,z
6 -x+1/2,y+1/2,-z+1/2
7 -x+1/2,-y+1/2,-z
8 x+1/2,-y+1/2,z-1/2

loop_
_atom_site_label
_atom_site_type_symbol
_atom_site_fract_x
_atom_site_fract_y
_atom_site_fract_z
_atom_site_U_iso_or_equiv
_atom_site_adp_type
_atom_site_occupancy
_atom_site_site_symmetry_order
_atom_site_refinement_flags_posn
_atom_site_refinement_flags_adp
_atom_site_refinement_flags_occupancy
O1 O -0.04320(7) 0.19699(14) -0.00796(19) 0.0103(3) Uani 1.000000 1 . . .
O2 O -0.07360(7) 0.30904(14) 0.25213(19) 0.0124(3) Uani 1.000000 1 . . .
O3 O -0.32264(7) 0.41743(16) -0.3058(2) 0.0178(4) Uani 1.000000 1 . . .
C2 C -0.14129(10) 0.2526(2) -0.2226(3) 0.0118(5) Uani 1.000000 1 . . .
C3 C -0.19972(10) 0.3100(2) -0.2579(3) 0.0128(5) Uani 1.000000 1 . . .
C1 C -0.09895(10) 0.2526(2) -0.0485(3) 0.0097(4) Uani 1.000000 1 . . .
C7 C -0.11874(10) 0.3154(2) 0.0868(3) 0.0098(4) Uani 1.000000 1 . . .
C5 C -0.28225(10) 0.4210(2) -0.1592(3) 0.0146(5) Uani 1.000000 1 . . .
C6 C -0.17694(10) 0.3730(2) 0.0518(3) 0.0108(4) Uani 1.000000 1 . . .
C4 C -0.21886(10) 0.3702(2) -0.1229(3) 0.0118(4) Uani 1.000000 1 . . .
C8 C -0.08802(12) 0.3692(2) 0.3997(3) 0.0208(5) Uani 1.000000 1 . . .
Co1 Co 0.0 0.15898(4) 0.25 0.00813(13) Uani 1.000000 2 S T P
O4 O 0.06070(7) 0.01929(15) 0.2139(2) 0.0147(3) Uani 1.000000 1 . . .
H6 H -0.18863(10) 0.4136(2) 0.1430(3) 0.0130(5) Uiso 1.000000 1 R . .
H3 H -0.22706(10) 0.3088(2) -0.3739(3) 0.0154(6) Uiso 1.000000 1 R . .
H2 H -0.12964(10) 0.2134(2) -0.3147(3) 0.0141(5) Uiso 1.000000 1 R . .
H5 H -0.29317(10) 0.4591(2) -0.0651(3) 0.0175(6) Uiso 1.000000 1 R . .
H8a H -0.0939(8) 0.4613(3) 0.3784(10) 0.0312(8) Uiso 1.000000 1 GR . .
H8b H -0.1260(4) 0.3318(11) 0.4128(14) 0.0312(8) Uiso 1.000000 1 GR . .
H8c H -0.0538(4) 0.3548(14) 0.5070(5) 0.0312(8) Uiso 1.000000 1 GR . .
H4a H 0.0903(5) 0.0554(2) 0.183(2) 0.0221(5) Uiso 1.000000 1 GR . .
H4b H 0.0417(3) -0.0281(11) 0.1251(16) 0.0221(5) Uiso 1.000000 1 GR . .

loop_
_atom_site_aniso_label
_atom_site_aniso_U_11
_atom_site_aniso_U_22
_atom_site_aniso_U_33
_atom_site_aniso_U_12
_atom_site_aniso_U_13
_atom_site_aniso_U_23
O1 0.0089(7) 0.0102(7) 0.0114(7) 0.0026(6) 0.0025(6) -0.0006(6)
O2 0.0138(8) 0.0127(8) 0.0092(7) 0.0053(6) 0.0013(6) -0.0026(6)
O3 0.0123(8) 0.0192(9) 0.0200(9) 0.0019(7) 0.0020(7) 0.0049(7)
C2 0.0157(11) 0.0095(10) 0.0111(11) 0.0016(8) 0.0054(9) 0.0005(8)
C3 0.0138(11) 0.0097(11) 0.0129(11) -0.0005(8) 0.0009(9) 0.0012(8)
C1 0.0112(10) 0.0055(10) 0.0128(11) -0.0009(8) 0.0043(9) 0.0012(8)
C7 0.0123(11) 0.0075(10) 0.0086(10) -0.0012(8) 0.0019(8) 0.0014(8)
C5 0.0151(11) 0.0103(11) 0.0201(13) 0.0008(9) 0.0077(10) 0.0037(9)
C6 0.0161(11) 0.0057(10) 0.0131(11) 0.0011(8) 0.0081(9) -0.0000(8)
C4 0.0125(11) 0.0078(10) 0.0150(11) 0.0001(8) 0.0040(9) 0.0029(8)
C8 0.0247(13) 0.0252(14) 0.0119(11) 0.0094(10) 0.0047(10) -0.0048(10)
Co1 0.0079(2) 0.0060(2) 0.0095(2) -0.000000 0.00117(15) 0.000000
O4 0.0099(7) 0.0120(8) 0.0214(8) -0.0022(6) 0.0034(6) -0.0049(6)

loop_
_atom_type_symbol
_atom_type_scat_dispersion_real
_atom_type_scat_dispersion_imag
_atom_type_scat_Cromer_Mann_a1
_atom_type_scat_Cromer_Mann_a2
_atom_type_scat_Cromer_Mann_a3
_atom_type_scat_Cromer_Mann_a4
_atom_type_scat_Cromer_Mann_b1
_atom_type_scat_Cromer_Mann_b2
_atom_type_scat_Cromer_Mann_b3
_atom_type_scat_Cromer_Mann_b4
_atom_type_scat_Cromer_Mann_c
_atom_type_scat_source
_atom_type_scat_dispersion_source
H 0.00000 0.00000 0.49300 0.32291 0.14019 0.04081 10.51090 26.12570 3.14236 57.79970 0.0030380000826 'International Tables Volume C Table 6.1.1.4 (pp. 500-502)' 'Henke, Gullikson and Davis, At. Data and Nucl. Data Tables, 1993, 54, 2'
C 0.00347 0.00161 2.31000 1.02000 1.58860 0.86500 20.84390 10.20750 0.56870 51.65120 0.215599998832 'International Tables Volume C Table 6.1.1.4 (pp. 500-502)' 'Henke, Gullikson and Davis, At. Data and Nucl. Data Tables, 1993, 54, 2'
Co 0.35655 0.96576 12.28410 7.34090 4.00340 2.34880 4.27910 0.27840 13.53590 71.16920 1.01180005074 'International Tables Volume C Table 6.1.1.4 (pp. 500-502)' 'Henke, Gullikson and Davis, At. Data and Nucl. Data Tables, 1993, 54, 2'
O 0.01158 0.00611 3.04850 2.28680 1.54630 0.86700 13.27710 5.70110 0.32390 32.90890 0.250800013542 'International Tables Volume C Table 6.1.1.4 (pp. 500-502)' 'Henke, Gullikson and Davis, At. Data and Nucl. Data Tables, 1993, 54, 2'

loop_
_geom_angle_atom_site_label_1
_geom_angle_atom_site_label_2
_geom_angle_atom_site_label_3
_geom_angle
_geom_angle_site_symmetry_1
_geom_angle_site_symmetry_3
Co1 O1 C1 117.34(13) 2 .
C8 O2 C7 117.65(16) . .
Co1 O2 C7 110.40(12) 2 .
Co1 O2 C8 129.88(13) 2 .
C1 C2 C3 120.7(2) . .
C4 C3 C2 121.3(2) . .
C2 C1 O1 122.77(19) . .
C7 C1 O1 119.84(18) . .
C7 C1 C2 117.39(19) . .
C1 C7 O2 112.38(18) . .
C6 C7 O2 125.58(19) . .
C6 C7 C1 122.04(19) . .
C4 C5 O3 124.5(2) . .
C4 C6 C7 119.57(19) . .
C5 C4 C3 120.6(2) . .
C6 C4 C3 119.02(19) . .
C6 C4 C5 120.2(2) . .
O1 Co1 O1 157.56(8) 2 .
O2 Co1 O1 89.27(6) . 2
O2 Co1 O1 75.33(5) 2 2
O2 Co1 O1 89.27(6) 2 .
O2 Co1 O1 75.33(5) . .
O2 Co1 O2 93.71(8) . 2
O4 Co1 O1 98.14(6) 2 .
O4 Co1 O1 97.52(6) 2 2
O4 Co1 O1 98.14(6) . 2
O4 Co1 O1 97.52(6) . .
O4 Co1 O2 88.05(6) . 2
O4 Co1 O2 88.05(6) 2 .
O4 Co1 O2 172.59(6) . .
O4 Co1 O2 172.59(6) 2 2
O4 Co1 O4 91.12(9) 2 .

loop_
_geom_bond_atom_site_label_1
_geom_bond_atom_site_label_2
_geom_bond_distance
_geom_bond_site_symmetry_2
O1 C1 1.312(3) .
O1 Co1 2.0008(14) 2
O2 C7 1.382(2) .
O2 C8 1.432(3) .
O2 Co1 2.2475(14) 2
O3 C5 1.228(3) .
C2 C3 1.375(3) .
C2 C1 1.406(3) .
C3 C4 1.399(3) .
C1 C7 1.421(3) .
C7 C6 1.371(3) .
C5 C4 1.447(3) .
C6 C4 1.407(3) .
Co1 O4 2.0434(15) 2
Co1 O4 2.0434(15) .
